data_4133679
loop_
_publ_author_name
'Jiang, Xuanfeng'
'Cui, Xunzhe'
'Duncan, Andrew J. E.'
'Li, Liang'
'Hughes, Russell P.'
'Staples, Richard J.'
'Alexandrov, Eugeny V.'
'Proserpio, Davide M.'
'Wu, Yuyang'
'Ke, Chenfeng'

_publ_section_title
;
 Topochemical Synthesis of Single-Crystalline Hydrogen-Bonded Cross-Linked
 Organic Frameworks and Their Guest-Induced Elastic Expansion.
;
_journal_issue 27
_journal_name_full 'Journal of the American Chemical Society'
_journal_page_first 10915
_journal_page_last 10923
_journal_paper_doi 10.1021/jacs.9b05232
_journal_volume 141
_journal_year 2019
_chemical_formula_moiety 'C58 H68 N24'
_chemical_formula_sum 'C58 H68 N24'
_chemical_formula_weight 1101.36
_space_group_crystal_system orthorhombic
_space_group_IT_number 70
_space_group_name_Hall '-F 2uv 2vw'
_space_group_name_H-M_alt 'F d d d :2'
_atom_sites_solution_hydrogens mixed
_atom_sites_solution_primary dual
_audit_creation_date 2019-03-04
_audit_creation_method
;
Olex2 1.2
(compiled 2018.05.29 svn.r3508 for OlexSys, GUI svn.r5506)
;
_cell_angle_alpha 90
_cell_angle_beta 90
_cell_angle_gamma 90
_cell_formula_units_Z 16
_cell_length_a 20.6068(5)
_cell_length_b 35.0090(10)
_cell_length_c 42.3618(10)
_cell_measurement_reflns_used 9996
_cell_measurement_temperature 150(2)
_cell_measurement_theta_max 74.31
_cell_measurement_theta_min 2.70
_cell_volume 30560.8(14)
_computing_cell_refinement 'SAINT v8.37A (Bruker, 2015)'
_computing_data_collection 'SAINT v8.37A (Bruker, 2015)'
_computing_data_reduction 'SAINT v8.37A (Bruker, 2015)'
_computing_molecular_graphics 'Olex2 (Dolomanov et al., 2009)'
_computing_publication_material 'Olex2 (Dolomanov et al., 2009)'
_computing_structure_refinement 'ShelXL (Sheldrick, 2015)'
_computing_structure_solution 'ShelXT (Sheldrick, 2015)'
_diffrn_ambient_temperature 150.0
_diffrn_detector_type 'pixel array detector'
_diffrn_measured_fraction_theta_full 0.997
_diffrn_measured_fraction_theta_max 0.991
_diffrn_measurement_device 'four-circle diffractometer'
_diffrn_measurement_device_type 'Bruker APEX-II CCD'
_diffrn_measurement_method '\f and \w scans'
_diffrn_radiation_type CuK\a
_diffrn_radiation_wavelength 1.54178
_diffrn_reflns_av_R_equivalents 0.0586
_diffrn_reflns_av_unetI/netI 0.0357
_diffrn_reflns_Laue_measured_fraction_full 0.997
_diffrn_reflns_Laue_measured_fraction_max 0.991
_diffrn_reflns_limit_h_max 25
_diffrn_reflns_limit_h_min -25
_diffrn_reflns_limit_k_max 43
_diffrn_reflns_limit_k_min -43
_diffrn_reflns_limit_l_max 45
_diffrn_reflns_limit_l_min -52
_diffrn_reflns_number 43203
_diffrn_reflns_point_group_measured_fraction_full 0.997
_diffrn_reflns_point_group_measured_fraction_max 0.991
_diffrn_reflns_theta_full 67.679
_diffrn_reflns_theta_max 75.075
_diffrn_reflns_theta_min 2.698
_exptl_absorpt_coefficient_mu 0.493
_exptl_absorpt_correction_T_max 0.9985
_exptl_absorpt_correction_T_min 0.9023
_exptl_absorpt_correction_type multi-scan
_exptl_absorpt_process_details
;
SADABS-2012/1 (Bruker,2012) was used for absorption correction.
wR2(int) was 0.0851 before and 0.0588 after correction.
The Ratio of minimum to maximum transmission is 0.9037.
The \l/2 correction factor is Not present.
;
_exptl_crystal_colour yellow
_exptl_crystal_colour_primary yellow
_exptl_crystal_density_diffrn 0.957
_exptl_crystal_description block
_exptl_crystal_F_000 9344
_exptl_crystal_size_max 0.18
_exptl_crystal_size_mid 0.14
_exptl_crystal_size_min 0.12
_refine_diff_density_max 0.652
_refine_diff_density_min -0.699
_refine_diff_density_rms 0.078
_refine_ls_extinction_method none
_refine_ls_goodness_of_fit_ref 1.290
_refine_ls_hydrogen_treatment mixed
_refine_ls_matrix_type full
_refine_ls_number_parameters 412
_refine_ls_number_reflns 7822
_refine_ls_number_restraints 413
_refine_ls_restrained_S_all 1.304
_refine_ls_R_factor_all 0.1287
_refine_ls_R_factor_gt 0.0986
_refine_ls_shift/su_max 0.002
_refine_ls_shift/su_mean 0.000
_refine_ls_structure_factor_coef Fsqd
_refine_ls_weighting_details 'w=1/[\s^2^(Fo^2^)+(0.2000P)^2^] where P=(Fo^2^+2Fc^2^)/3'
_refine_ls_weighting_scheme calc
_refine_ls_wR_factor_gt 0.3052
_refine_ls_wR_factor_ref 0.3365
_reflns_Friedel_coverage 0.000
_reflns_number_gt 5154
_reflns_number_total 7822
_reflns_threshold_expression 'I > 2\s(I)'
_cod_data_source_file ja9b05232_si_003.cif
_cod_data_source_block sad_sq
_cod_original_sg_symbol_H-M 'F d d d'
_cod_database_code 4133679
_shelx_shelxl_version_number 2018/3
_shelx_space_group_comment
;
The symmetry employed for this shelxl refinement is uniquely defined
by the following loop, which should always be used as a source of
symmetry information in preference to the above space-group names.
They are only intended as comments.
;
_shelx_estimated_absorpt_t_max 0.943
_shelx_estimated_absorpt_t_min 0.917
_olex2_refinement_description
;
1. Fixed Uiso
 At 1.2 times of:
  All C(H) groups, All C(H,H) groups, All C(H,H,H,H) groups, All N(H) groups,
  All N(H,H) groups
 At 1.5 times of:
  All C(H,H,H) groups
2. Restrained distances
 C20-C21
 1.503 with sigma of 0.01
 C22-C21
 1.299 with sigma of 0.01
 C26A-C27A
 1.53 with sigma of 0.01
 N12-H12
 0.91 with sigma of 0.02
 C27B-C26B
 1.53 with sigma of 0.01
 C25A-C24A = C25B-C24B
 1.299 with sigma of 0.01
 C23-C24A
 1.5 with sigma of 0.01
3. Uiso/Uaniso restraints and constraints
C20 \\sim C21: within 2A with sigma of 0.01 and sigma for terminal atoms of 0.02
C23 \\sim C24A \\sim C25A \\sim C24B \\sim C25B: within 2A with sigma of 0.01
and sigma for terminal atoms of 0.02
N11 \\sim C26B \\sim C27B \\sim C26A \\sim C27A: within 2A with sigma of 0.01
and sigma for terminal atoms of 0.02
4. Rigid body (RIGU) restrains
 All non-hydrogen atoms
 with sigma for 1-2 distances of 0.004 and sigma for 1-3 distances of 0.004
5. Others
 Sof(H23C)=Sof(H23D)=Sof(C24B)=Sof(H24B)=Sof(C25B)=Sof(H25C)=Sof(H25D)=1-FVAR(1)
 Sof(H23A)=Sof(H23B)=Sof(C24A)=Sof(H24A)=Sof(C25A)=Sof(H25A)=Sof(H25B)=FVAR(1)
 Sof(H11A)=Sof(C26A)=Sof(H26C)=Sof(H26D)=Sof(C27A)=Sof(H27D)=Sof(H27E)=
 Sof(H27F)=1-FVAR(2)
 Sof(H11)=Sof(C26B)=Sof(H26A)=Sof(H26B)=Sof(C27B)=Sof(H27A)=Sof(H27B)=
 Sof(H27C)=FVAR(2)
6.a Secondary CH2 refined with riding coordinates:
 C20(H20A,H20B), C23(H23A,H23B), C23(H23C,H23D), C28(H28A,H28B), C26B(H26A,
 H26B), C26A(H26C,H26D)
6.b Me refined with riding coordinates:
 C27B(H27A,H27B,H27C), C27A(H27D,H27E,H27F)
6.c Aromatic/amide H refined with riding coordinates:
 N1(H1), N2(H2), N9(H9), N10(H10), N11(H11), N11(H11A), C3(H3), C4(H4), C6(H6),
  C7(H7), C9(H9A), C10(H10A), C12(H12A), C13(H13), C21(H21), C24A(H24A),
 C24B(H24B)
6.d X=CH2 refined with riding coordinates:
 C22(H22A,H22B), C25A(H25A,H25B), C25B(H25C,H25D)
6.e Idealised Me refined as rotating group:
 C29(H29A,H29B,H29C)
;
_olex2_submission_special_instructions 'No special instructions were received'

loop_
_space_group_symop_operation_xyz
'x, y, z'
'-x+3/4, -y+3/4, z'
'-x+3/4, y, -z+3/4'
'x, -y+3/4, -z+3/4'
'x, y+1/2, z+1/2'
'-x+3/4, -y+5/4, z+1/2'
'-x+3/4, y+1/2, -z+5/4'
'x, -y+5/4, -z+5/4'
'x+1/2, y, z+1/2'
'-x+5/4, -y+3/4, z+1/2'
'-x+5/4, y, -z+5/4'
'x+1/2, -y+3/4, -z+5/4'
'x+1/2, y+1/2, z'
'-x+5/4, -y+5/4, z'
'-x+5/4, y+1/2, -z+3/4'
'x+1/2, -y+5/4, -z+3/4'
'-x, -y, -z'
'x-3/4, y-3/4, -z'
'x-3/4, -y, z-3/4'
'-x, y-3/4, z-3/4'
'-x, -y+1/2, -z+1/2'
'x-3/4, y-1/4, -z+1/2'
'x-3/4, -y+1/2, z-1/4'
'-x, y-1/4, z-1/4'
'-x+1/2, -y, -z+1/2'
'x-1/4, y-3/4, -z+1/2'
'x-1/4, -y, z-1/4'
'-x+1/2, y-3/4, z-1/4'
'-x+1/2, -y+1/2, -z'
'x-1/4, y-1/4, -z'
'x-1/4, -y+1/2, z-3/4'
'-x+1/2, y-1/4, z-3/4'

loop_
_atom_site_label
_atom_site_type_symbol
_atom_site_fract_x
_atom_site_fract_y
_atom_site_fract_z
_atom_site_U_iso_or_equiv
_atom_site_adp_type
_atom_site_occupancy
_atom_site_site_symmetry_order
_atom_site_calc_flag
_atom_site_refinement_flags_posn
_atom_site_refinement_flags_adp
_atom_site_refinement_flags_occupancy
_atom_site_disorder_assembly
_atom_site_disorder_group
N1 N 0.35451(12) 0.47953(7) 0.06795(5) 0.0499(6) Uani 1 1 d . U . . .
H1 H 0.342898 0.503706 0.068542 0.060 Uiso 1 1 calc R . . . .
N2 N 0.55854(13) 0.44986(7) 0.26545(5) 0.0506(6) Uani 1 1 d . U . . .
H2 H 0.530124 0.466552 0.272532 0.061 Uiso 1 1 calc R . . . .
N3 N 0.32533(12) 0.41879(7) 0.05163(5) 0.0463(6) Uani 1 1 d . U . . .
N4 N 0.22466(14) 0.41205(8) 0.02380(6) 0.0563(7) Uani 1 1 d . U . . .
N5 N 0.25924(12) 0.47340(7) 0.04166(5) 0.0483(6) Uani 1 1 d . U . . .
N6 N 0.62433(14) 0.39847(7) 0.27906(5) 0.0549(7) Uani 1 1 d . U . . .
N7 N 0.64012(15) 0.38525(7) 0.33409(5) 0.0575(7) Uani 1 1 d . U . . .
N8 N 0.57614(13) 0.43902(7) 0.31772(4) 0.0508(6) Uani 1 1 d . U . . .
N9 N 0.29399(16) 0.36122(8) 0.03283(6) 0.0623(8) Uani 1 1 d . U . . .
H9 H 0.330803 0.353663 0.041306 0.075 Uiso 1 1 calc R . . . .
N10 N 0.59285(16) 0.42454(8) 0.37034(5) 0.0701(9) Uani 1 1 d . U . . .
H10 H 0.609847 0.408962 0.384384 0.084 Uiso 1 1 calc R . . . .
N11 N 0.16214(15) 0.46593(9) 0.01652(7) 0.0678(8) Uani 1 1 d . U . . .
H11 H 0.162798 0.490654 0.012780 0.081 Uiso 0.701(6) 1 calc R . P A 1
H11A H 0.137411 0.451567 0.004446 0.081 Uiso 0.299(6) 1 calc R . P A 2
N12 N 0.69115(19) 0.35106(10) 0.29499(6) 0.0761(9) Uani 1 1 d D U . . .
C1 C 0.59586(15) 0.45723(8) 0.13174(5) 0.0460(7) Uani 1 1 d . U . . .
C2 C 0.53373(14) 0.46103(8) 0.11311(5) 0.0447(6) Uani 1 1 d . U . . .
C3 C 0.48551(15) 0.43387(9) 0.11523(6) 0.0526(7) Uani 1 1 d . U . . .
H3 H 0.492789 0.411650 0.127603 0.063 Uiso 1 1 calc R . . . .
C4 C 0.42675(16) 0.43815(9) 0.09981(6) 0.0507(7) Uani 1 1 d . U . . .
H4 H 0.394769 0.418667 0.101112 0.061 Uiso 1 1 calc R . . . .
C5 C 0.41468(15) 0.47117(8) 0.08236(5) 0.0460(7) Uani 1 1 d . U . . .
C6 C 0.46284(16) 0.49862(9) 0.08016(6) 0.0513(7) Uani 1 1 d . U . . .
H6 H 0.455308 0.521091 0.068132 0.062 Uiso 1 1 calc R . . . .
C7 C 0.52197(16) 0.49372(9) 0.09529(6) 0.0503(7) Uani 1 1 d . U . . .
H7 H 0.554591 0.512769 0.093487 0.060 Uiso 1 1 calc R . . . .
C8 C 0.58648(14) 0.45436(9) 0.16667(5) 0.0459(7) Uani 1 1 d . U . . .
C9 C 0.6051(2) 0.42346(10) 0.18329(6) 0.0746(12) Uani 1 1 d . U . . .
H9A H 0.625582 0.403008 0.172420 0.090 Uiso 1 1 calc R . . . .
C10 C 0.5957(3) 0.42019(10) 0.21565(6) 0.0845(14) Uani 1 1 d . U . . .
H10A H 0.608342 0.397456 0.226236 0.101 Uiso 1 1 calc R . . . .
C11 C 0.56819(15) 0.44954(8) 0.23244(5) 0.0465(7) Uani 1 1 d . U . . .
C12 C 0.5480(3) 0.48024(12) 0.21586(7) 0.0898(15) Uani 1 1 d . U . . .
H12A H 0.527925 0.500886 0.226667 0.108 Uiso 1 1 calc R . . . .
C13 C 0.5559(2) 0.48230(13) 0.18318(7) 0.0902(15) Uani 1 1 d . U . . .
H13 H 0.539420 0.503863 0.172184 0.108 Uiso 1 1 calc R . . . .
C14 C 0.31190(14) 0.45581(8) 0.05332(5) 0.0450(6) Uani 1 1 d . U . . .
C15 C 0.28025(16) 0.39780(9) 0.03596(6) 0.0501(7) Uani 1 1 d . U . . .
C16 C 0.21703(16) 0.44975(9) 0.02780(6) 0.0512(7) Uani 1 1 d . U . . .
C17 C 0.58766(15) 0.42760(8) 0.28770(5) 0.0466(7) Uani 1 1 d . U . . .
C18 C 0.65181(18) 0.37896(9) 0.30342(6) 0.0541(8) Uani 1 1 d . U . . .
C19 C 0.60306(17) 0.41620(9) 0.33973(6) 0.0539(8) Uani 1 1 d . U . . .
C20 C 0.2562(3) 0.33189(12) 0.01721(12) 0.116(2) Uani 1 1 d D U . . .
H20A H 0.216097 0.343214 0.008430 0.139 Uiso 1 1 calc R . . . .
H20B H 0.243685 0.312016 0.032679 0.139 Uiso 1 1 calc R . . . .
C21 C 0.2970(4) 0.31336(17) -0.01004(14) 0.145(3) Uani 1 1 d D U . . .
H21 H 0.306387 0.329291 -0.027604 0.174 Uiso 1 1 calc R . . . .
C22 C 0.3185(5) 0.2801(3) -0.0113(3) 0.220(5) Uani 1 1 d D U . . .
H22A H 0.310560 0.262857 0.005627 0.264 Uiso 1 1 calc R . . . .
H22B H 0.342725 0.271944 -0.029123 0.264 Uiso 1 1 calc R . . . .
C23 C 0.5573(3) 0.45605(12) 0.38195(7) 0.0963(15) Uani 1 1 d D U . . .
H23A H 0.518995 0.446418 0.393579 0.116 Uiso 0.540(7) 1 calc R . P B 1
H23B H 0.541329 0.471209 0.363825 0.116 Uiso 0.540(7) 1 calc R . P B 1
H23C H 0.518006 0.459513 0.368834 0.116 Uiso 0.460(7) 1 calc R . P B 2
H23D H 0.584108 0.479389 0.379850 0.116 Uiso 0.460(7) 1 calc R . P B 2
C28 C 0.7279(3) 0.32753(12) 0.31721(10) 0.0841(12) Uani 1 1 d . U . . .
H28A H 0.737393 0.302622 0.307138 0.101 Uiso 1 1 calc R . . . .
H28B H 0.700595 0.322545 0.335976 0.101 Uiso 1 1 calc R . . . .
C29 C 0.7905(4) 0.3450(2) 0.3278(3) 0.189(4) Uani 1 1 d . U . . .
H29A H 0.823981 0.340633 0.311810 0.284 Uiso 1 1 calc GR . . . .
H29B H 0.803986 0.333395 0.347820 0.284 Uiso 1 1 calc GR . . . .
H29C H 0.784516 0.372579 0.330826 0.284 Uiso 1 1 calc GR . . . .
C24A C 0.5957(6) 0.4820(3) 0.40356(18) 0.123(3) Uani 0.540(7) 1 d D U P B 1
H24A H 0.632465 0.493042 0.393540 0.148 Uiso 0.540(7) 1 calc R . P B 1
C25A C 0.5895(9) 0.4924(4) 0.4323(2) 0.161(5) Uani 0.540(7) 1 d D U P B 1
H25A H 0.554308 0.483092 0.444552 0.194 Uiso 0.540(7) 1 calc R . P B 1
H25B H 0.620087 0.509463 0.441403 0.194 Uiso 0.540(7) 1 calc R . P B 1
C26B C 0.1027(3) 0.4457(2) 0.01018(15) 0.0847(17) Uani 0.701(6) 1 d D U P A 1
H26A H 0.112398 0.419206 0.003525 0.102 Uiso 0.701(6) 1 calc R . P A 1
H26B H 0.078628 0.458480 -0.007085 0.102 Uiso 0.701(6) 1 calc R . P A 1
C27B C 0.0617(5) 0.4453(4) 0.0401(2) 0.153(4) Uani 0.701(6) 1 d D U P A 1
H27A H 0.021038 0.431622 0.036055 0.229 Uiso 0.701(6) 1 calc R . P A 1
H27B H 0.085639 0.432472 0.057010 0.229 Uiso 0.701(6) 1 calc R . P A 1
H27C H 0.051973 0.471627 0.046432 0.229 Uiso 0.701(6) 1 calc R . P A 1
C24B C 0.5380(8) 0.4518(4) 0.4147(2) 0.122(3) Uani 0.460(7) 1 d D U P B 2
H24B H 0.551221 0.472623 0.427547 0.147 Uiso 0.460(7) 1 calc R . P B 2
C25B C 0.5065(11) 0.4258(6) 0.4303(5) 0.214(8) Uani 0.460(7) 1 d D U P B 2
H25C H 0.490933 0.403666 0.419774 0.257 Uiso 0.460(7) 1 calc R . P B 2
H25D H 0.499013 0.428901 0.452307 0.257 Uiso 0.460(7) 1 calc R . P B 2
C26A C 0.1413(7) 0.5023(4) 0.0220(3) 0.083(3) Uani 0.299(6) 1 d D U P A 2
H26C H 0.139417 0.518059 0.002615 0.099 Uiso 0.299(6) 1 calc R . P A 2
H26D H 0.166738 0.515543 0.038558 0.099 Uiso 0.299(6) 1 calc R . P A 2
C27A C 0.0741(9) 0.4895(7) 0.0335(6) 0.143(5) Uani 0.299(6) 1 d D U P A 2
H27D H 0.048299 0.511938 0.039200 0.214 Uiso 0.299(6) 1 calc R . P A 2
H27E H 0.052161 0.475389 0.016589 0.214 Uiso 0.299(6) 1 calc R . P A 2
H27F H 0.079054 0.472912 0.051970 0.214 Uiso 0.299(6) 1 calc R . P A 2
H12 H 0.704(3) 0.347(2) 0.2740(7) 0.172 Uiso 1 1 d DR . . . .

loop_
_atom_site_aniso_label
_atom_site_aniso_U_11
_atom_site_aniso_U_22
_atom_site_aniso_U_33
_atom_site_aniso_U_23
_atom_site_aniso_U_13
_atom_site_aniso_U_12
N1 0.0675(15) 0.0461(14) 0.0360(11) -0.0036(9) -0.0098(10) 0.0001(11)
N2 0.0787(16) 0.0541(15) 0.0189(9) 0.0014(8) 0.0005(9) 0.0097(12)
N3 0.0630(14) 0.0457(13) 0.0303(10) 0.0004(8) -0.0070(9) -0.0051(11)
N4 0.0703(16) 0.0528(16) 0.0457(13) 0.0049(11) -0.0150(11) -0.0059(13)
N5 0.0624(14) 0.0521(15) 0.0305(10) 0.0016(9) -0.0028(10) -0.0007(11)
N6 0.0919(19) 0.0479(14) 0.0251(10) 0.0055(9) 0.0083(11) 0.0098(13)
N7 0.098(2) 0.0488(15) 0.0256(10) 0.0069(9) 0.0035(11) 0.0058(14)
N8 0.0878(18) 0.0445(13) 0.0199(9) 0.0010(8) 0.0027(10) 0.0038(12)
N9 0.0873(19) 0.0440(15) 0.0556(14) 0.0007(11) -0.0255(14) -0.0054(13)
N10 0.129(3) 0.0597(17) 0.0218(10) 0.0067(9) 0.0042(13) 0.0214(17)
N11 0.0762(18) 0.0647(19) 0.0627(16) 0.0083(13) -0.0224(14) -0.0009(14)
N12 0.118(3) 0.067(2) 0.0428(13) 0.0088(12) 0.0141(15) 0.0289(18)
C1 0.0684(17) 0.0509(16) 0.0189(11) 0.0005(9) -0.0048(10) 0.0005(13)
C2 0.0629(16) 0.0514(16) 0.0198(10) -0.0012(9) -0.0052(10) 0.0017(13)
C3 0.0753(19) 0.0526(18) 0.0298(12) 0.0063(11) -0.0078(12) -0.0019(14)
C4 0.0686(18) 0.0522(17) 0.0312(12) 0.0037(10) -0.0063(11) -0.0071(14)
C5 0.0682(17) 0.0465(16) 0.0232(10) -0.0031(9) -0.0064(11) -0.0006(13)
C6 0.0723(18) 0.0479(17) 0.0336(12) 0.0061(11) -0.0120(12) -0.0041(14)
C7 0.0681(18) 0.0510(17) 0.0320(12) 0.0047(11) -0.0056(12) -0.0030(14)
C8 0.0655(17) 0.0524(17) 0.0198(10) 0.0022(9) -0.0027(10) 0.0002(13)
C9 0.152(4) 0.0496(19) 0.0223(12) -0.0007(10) 0.0089(16) 0.019(2)
C10 0.183(4) 0.0470(19) 0.0234(13) 0.0043(11) 0.0151(18) 0.018(2)
C11 0.0679(18) 0.0527(17) 0.0190(10) 0.0016(9) -0.0023(10) 0.0012(14)
C12 0.157(4) 0.089(3) 0.0240(13) 0.0076(14) 0.0143(17) 0.066(3)
C13 0.155(4) 0.093(3) 0.0229(13) 0.0111(14) 0.0099(17) 0.064(3)
C14 0.0661(17) 0.0478(15) 0.0212(10) 0.0000(9) -0.0025(10) -0.0028(13)
C15 0.0700(18) 0.0480(16) 0.0323(12) 0.0019(10) -0.0082(12) -0.0065(14)
C16 0.0654(18) 0.0536(17) 0.0346(12) 0.0067(11) -0.0065(12) -0.0054(14)
C17 0.0746(18) 0.0441(15) 0.0210(10) 0.0037(9) 0.0027(11) 0.0000(13)
C18 0.087(2) 0.0445(16) 0.0311(12) 0.0040(10) 0.0067(13) 0.0070(15)
C19 0.093(2) 0.0478(16) 0.0207(11) 0.0044(10) 0.0039(12) 0.0025(15)
C20 0.176(5) 0.051(2) 0.120(3) 0.000(2) -0.101(3) -0.015(3)
C21 0.243(6) 0.081(3) 0.112(4) -0.038(3) -0.107(4) 0.025(4)
C22 0.247(11) 0.179(8) 0.235(12) -0.066(8) -0.075(9) 0.067(8)
C23 0.177(4) 0.083(3) 0.0288(14) 0.0003(14) 0.011(2) 0.045(3)
C28 0.124(3) 0.063(2) 0.065(2) 0.0110(17) 0.005(2) 0.031(2)
C29 0.148(6) 0.148(7) 0.271(11) 0.051(7) -0.076(7) 0.019(5)
C24A 0.204(7) 0.104(5) 0.061(4) -0.014(4) 0.005(4) 0.027(5)
C25A 0.235(11) 0.155(10) 0.094(6) -0.044(6) 0.026(7) -0.013(9)
C26B 0.077(3) 0.086(4) 0.090(4) 0.016(3) -0.023(3) -0.006(3)
C27B 0.156(7) 0.158(9) 0.144(7) -0.014(7) 0.038(6) -0.021(7)
C24B 0.206(7) 0.117(6) 0.045(4) -0.006(4) 0.026(4) 0.037(6)
C25B 0.276(16) 0.209(15) 0.158(13) 0.022(11) 0.017(12) -0.046(13)
C26A 0.096(6) 0.082(6) 0.071(6) -0.003(5) -0.024(5) 0.017(5)
C27A 0.130(8) 0.145(11) 0.154(11) -0.008(10) 0.021(9) 0.014(8)

loop_
_atom_type_symbol
_atom_type_description
_atom_type_scat_dispersion_real
_atom_type_scat_dispersion_imag
_atom_type_scat_source
C C 0.0181 0.0091 'International Tables Vol C Tables 4.2.6.8 and 6.1.1.4'
H H 0.0000 0.0000 'International Tables Vol C Tables 4.2.6.8 and 6.1.1.4'
N N 0.0311 0.0180 'International Tables Vol C Tables 4.2.6.8 and 6.1.1.4'

loop_
_geom_angle_atom_site_label_1
_geom_angle_atom_site_label_2
_geom_angle_atom_site_label_3
_geom_angle
_geom_angle_site_symmetry_1
C14 N1 C5 129.6(3) .
C17 N2 C11 128.2(3) .
C14 N3 C15 114.3(3) .
C16 N4 C15 114.5(3) .
C16 N5 C14 113.8(3) .
C17 N6 C18 114.5(2) .
C18 N7 C19 114.0(2) .
C19 N8 C17 113.8(2) .
C15 N9 C20 128.3(3) .
C19 N10 C23 125.9(3) .
C16 N11 C26B 124.9(4) .
C16 N11 C26A 126.5(6) .
C18 N12 C28 124.2(3) .
C1 C1 C2 122.7(3) 11_554
C1 C1 C8 122.8(3) 11_554
C8 C1 C2 114.4(2) .
C3 C2 C1 121.1(2) .
C3 C2 C7 118.5(3) .
C7 C2 C1 120.2(3) .
C2 C3 C4 121.7(3) .
C3 C4 C5 119.7(3) .
C4 C5 N1 123.9(3) .
C6 C5 N1 117.2(3) .
C6 C5 C4 118.9(3) .
C5 C6 C7 120.8(3) .
C6 C7 C2 120.3(3) .
C9 C8 C1 122.3(3) .
C9 C8 C13 116.2(2) .
C13 C8 C1 121.4(3) .
C8 C9 C10 122.8(3) .
C11 C10 C9 120.5(3) .
C10 C11 N2 125.3(3) .
C12 C11 N2 117.7(3) .
C12 C11 C10 117.0(2) .
C11 C12 C13 121.4(3) .
C8 C13 C12 121.9(3) .
N3 C14 N1 119.1(3) .
N3 C14 N5 126.7(3) .
N5 C14 N1 114.2(3) .
N4 C15 N3 124.5(3) .
N9 C15 N3 115.3(3) .
N9 C15 N4 120.1(3) .
N4 C16 N11 117.8(3) .
N5 C16 N4 126.1(3) .
N5 C16 N11 116.1(3) .
N6 C17 N2 120.1(2) .
N6 C17 N8 126.0(2) .
N8 C17 N2 113.8(3) .
N7 C18 N6 125.3(3) .
N12 C18 N6 115.0(3) .
N12 C18 N7 119.7(3) .
N7 C19 N8 126.0(2) .
N10 C19 N7 115.7(2) .
N10 C19 N8 118.3(3) .
N9 C20 C21 110.0(4) .
C22 C21 C20 127.4(9) .
N10 C23 C24A 114.2(6) .
N10 C23 C24B 113.3(6) .
N12 C28 C29 114.1(5) .
C25A C24A C23 134.1(12) .
N11 C26B C27B 108.7(6) .
C25B C24B C23 134.1(15) .
N11 C26A C27A 93.7(14) .

loop_
_geom_bond_atom_site_label_1
_geom_bond_atom_site_label_2
_geom_bond_distance
_geom_bond_site_symmetry_2
N1 C5 1.413(4) .
N1 C14 1.358(4) .
N2 C11 1.412(3) .
N2 C17 1.363(3) .
N3 C14 1.327(4) .
N3 C15 1.358(4) .
N4 C15 1.352(4) .
N4 C16 1.340(4) .
N5 C14 1.342(4) .
N5 C16 1.337(4) .
N6 C17 1.321(4) .
N6 C18 1.361(4) .
N7 C18 1.340(4) .
N7 C19 1.347(4) .
N8 C17 1.354(3) .
N8 C19 1.347(4) .
N9 C15 1.318(4) .
N9 C20 1.448(4) .
N10 C19 1.345(3) .
N10 C23 1.412(5) .
N11 C16 1.352(4) .
N11 C26B 1.441(6) .
N11 C26A 1.364(14) .
N12 C18 1.319(4) .
N12 C28 1.463(5) .
C1 C1 1.330(6) 11_554
C1 C2 1.510(4) .
C1 C8 1.495(3) .
C2 C3 1.378(4) .
C2 C7 1.392(4) .
C3 C4 1.384(4) .
C4 C5 1.395(4) .
C5 C6 1.385(4) .
C6 C7 1.387(4) .
C8 C9 1.347(4) .
C8 C13 1.358(4) .
C9 C10 1.389(4) .
C10 C11 1.372(4) .
C11 C12 1.350(4) .
C12 C13 1.396(4) .
C20 C21 1.568(7) .
C21 C22 1.248(7) .
C23 C24A 1.513(8) .
C23 C24B 1.451(9) .
C28 C29 1.497(8) .
C24A C25A 1.276(8) .
C26B C27B 1.523(8) .
C24B C25B 1.299(9) .
C26A C27A 1.534(10) .

loop_
_geom_hbond_atom_site_label_D
_geom_hbond_atom_site_label_H
_geom_hbond_atom_site_label_A
_geom_hbond_distance_DH
_geom_hbond_distance_HA
_geom_hbond_distance_DA
_geom_hbond_angle_DHA
_geom_hbond_site_symmetry_A
_geom_hbond_publ_flag
N1 H1 N8 0.88 2.04 2.911(4) 173.4 27_565 yes
N2 H2 N5 0.88 2.29 3.080(3) 148.6 19_666 yes
N9 H9 N3 0.88 2.13 2.998(4) 167.4 2 yes
N10 H10 N7 0.88 2.14 3.009(3) 171.0 4 yes
C4 H4 N3 0.95 2.54 2.999(4) 110.0 . yes
C10 H10A N6 0.95 2.26 2.853(4) 119.6 . yes
C20 H20A N6 0.99 2.49 3.421(5) 157.3 12_454 yes
N12 H12 N4 0.94(2) 2.09(2) 3.030(4) 175(7) 12_554 yes
